data_1516121
loop_
_publ_author_name
'Wu, Xia'
'Gao, Qinghe'
'Liu, Shan'
'Wu, Anxin'

_publ_section_title
;
 I2-Catalyzed Oxidative Cross-Coupling of Methyl Ketones and Benzamidines
 Hydrochloride: A Facile Access to \a-Ketoimides.
;
_journal_issue 11
_journal_name_full 'Organic letters'
_journal_page_first 2888
_journal_page_last 2891
_journal_paper_doi 10.1021/ol501029w
_journal_volume 16
_journal_year 2014
_chemical_formula_moiety 'C15 H11 N O3'
_chemical_formula_sum 'C15 H11 N O3'
_chemical_formula_weight 253.25
_chemical_name_systematic
; 
 ? 
;
_space_group_IT_number 2
_symmetry_cell_setting triclinic
_symmetry_space_group_name_Hall '-P 1'
_symmetry_space_group_name_H-M 'P -1'
_atom_sites_solution_hydrogens geom
_atom_sites_solution_primary direct
_atom_sites_solution_secondary difmap
_audit_creation_method SHELXL-97
_cell_angle_alpha 88.513(11)
_cell_angle_beta 82.982(12)
_cell_angle_gamma 85.620(12)
_cell_formula_units_Z 8
_cell_length_a 5.502(4)
_cell_length_b 21.052(15)
_cell_length_c 21.138(15)
_cell_measurement_reflns_used 3688
_cell_measurement_temperature 296(2)
_cell_measurement_theta_max 21.95
_cell_measurement_theta_min 2.71
_cell_volume 2423(3)
_computing_cell_refinement 'Bruker SAINT'
_computing_data_collection 'Bruker APEX2'
_computing_data_reduction 'Bruker SAINT'
_computing_molecular_graphics 'Bruker SHELXTL'
_computing_publication_material 'Bruker SHELXTL'
_computing_structure_refinement 'SHELXL-97 (Sheldrick, 1997)'
_computing_structure_solution 'SHELXS-97 (Sheldrick, 1990)'
_diffrn_ambient_temperature 296(2)
_diffrn_measured_fraction_theta_full 0.951
_diffrn_measured_fraction_theta_max 0.951
_diffrn_measurement_device_type 'Bruker APEX-II CCD'
_diffrn_measurement_method '\f and \w scans'
_diffrn_radiation_monochromator graphite
_diffrn_radiation_source 'fine-focus sealed tube'
_diffrn_radiation_type MoK\a
_diffrn_radiation_wavelength 0.71073
_diffrn_reflns_av_R_equivalents 0.0874
_diffrn_reflns_av_sigmaI/netI 0.1059
_diffrn_reflns_limit_h_max 6
_diffrn_reflns_limit_h_min -6
_diffrn_reflns_limit_k_max 23
_diffrn_reflns_limit_k_min -24
_diffrn_reflns_limit_l_max 24
_diffrn_reflns_limit_l_min -24
_diffrn_reflns_number 19393
_diffrn_reflns_theta_full 24.22
_diffrn_reflns_theta_max 24.22
_diffrn_reflns_theta_min 1.36
_diffrn_standards_number 0
_exptl_absorpt_coefficient_mu 0.098
_exptl_absorpt_correction_T_max 0.9903
_exptl_absorpt_correction_T_min 0.9883
_exptl_absorpt_correction_type none
_exptl_crystal_colour colorless
_exptl_crystal_density_diffrn 1.389
_exptl_crystal_density_method 'not measured'
_exptl_crystal_description block
_exptl_crystal_F_000 1056
_exptl_crystal_size_max 0.12
_exptl_crystal_size_mid 0.10
_exptl_crystal_size_min 0.10
_refine_diff_density_max 0.553
_refine_diff_density_min -0.525
_refine_diff_density_rms 0.130
_refine_ls_extinction_coef 0.008(4)
_refine_ls_extinction_expression Fc^*^=kFc[1+0.001xFc^2^\l^3^/sin(2\q)]^-1/4^
_refine_ls_extinction_method SHELXL
_refine_ls_goodness_of_fit_ref 1.623
_refine_ls_hydrogen_treatment mixed
_refine_ls_matrix_type full
_refine_ls_number_parameters 664
_refine_ls_number_reflns 7439
_refine_ls_number_restraints 54
_refine_ls_restrained_S_all 1.631
_refine_ls_R_factor_all 0.1953
_refine_ls_R_factor_gt 0.1586
_refine_ls_shift/su_max 0.002
_refine_ls_shift/su_mean 0.000
_refine_ls_structure_factor_coef Fsqd
_refine_ls_weighting_details 'calc w=1/[\s^2^(Fo^2^)+(0.2000P)^2^+0.0000P] where P=(Fo^2^+2Fc^2^)/3'
_refine_ls_weighting_scheme calc
_refine_ls_wR_factor_gt 0.4124
_refine_ls_wR_factor_ref 0.4504
_reflns_number_gt 4901
_reflns_number_total 7439
_reflns_threshold_expression >2sigma(I)
_cod_data_source_file ol501029w_si_002.cif
_cod_data_source_block I
_cod_depositor_comments
;
The following automatic conversions were performed:

'_symmetry_cell_setting' value 'Triclinic' changed to 'triclinic'
according to
/usr/data/users/saulius/crontab/automatic-downloads/rss-feeds/ACS/lib/dictionaries/cif_core.dic
dictionary named 'cif_core.dic' version 2.4.2 from 2011-04-26.

Automatic conversion script
Id: cif_fix_values 2281 2013-09-26 08:29:07Z andrius 

 Adding full bibliography for 1516121.cif.
;
_cod_database_code 1516121

loop_
_symmetry_equiv_pos_as_xyz
'x, y, z'
'-x, -y, -z'

loop_
_atom_site_label
_atom_site_type_symbol
_atom_site_fract_x
_atom_site_fract_y
_atom_site_fract_z
_atom_site_U_iso_or_equiv
_atom_site_adp_type
_atom_site_occupancy
_atom_site_symmetry_multiplicity
_atom_site_calc_flag
_atom_site_refinement_flags
C1 C 0.8308(18) 0.2108(5) 0.2798(5) 0.106(6) Uani 1 1 d GU
H1 H 0.9817 0.2156 0.2558 0.128 Uiso 1 1 calc R
C2 C 0.726(2) 0.2584(4) 0.3211(6) 0.123(7) Uani 1 1 d GU
H2 H 0.8070 0.2951 0.3246 0.148 Uiso 1 1 calc R
C3 C 0.501(2) 0.2511(5) 0.3570(5) 0.081(4) Uani 1 1 d GU
H3 H 0.4306 0.2830 0.3846 0.098 Uiso 1 1 calc R
C4 C 0.3798(19) 0.1963(5) 0.3517(6) 0.112(6) Uani 1 1 d GU
H4 H 0.2289 0.1914 0.3757 0.134 Uiso 1 1 calc R
C5 C 0.4845(19) 0.1486(4) 0.3104(5) 0.097(5) Uani 1 1 d GU
H5 H 0.4037 0.1119 0.3068 0.116 Uiso 1 1 calc R
C6 C 0.7100(18) 0.1559(4) 0.2745(4) 0.050(3) Uani 1 1 d G
C7 C 0.830(3) 0.1084(5) 0.2312(5) 0.050(3) Uani 1 1 d .
C8 C 0.8095(19) 0.0063(5) 0.1843(4) 0.034(2) Uani 1 1 d .
C9 C 1.032(2) 0.0159(5) 0.1361(4) 0.035(2) Uani 1 1 d .
C10 C 1.0018(18) 0.0533(5) 0.0782(4) 0.032(2) Uani 1 1 d .
C11 C 0.793(2) 0.0897(5) 0.0687(5) 0.042(3) Uani 1 1 d .
H11 H 0.6598 0.0918 0.1004 0.051 Uiso 1 1 calc R
C12 C 0.778(2) 0.1238(6) 0.0112(5) 0.054(3) Uani 1 1 d .
H12 H 0.6352 0.1483 0.0043 0.065 Uiso 1 1 calc R
C13 C 0.973(2) 0.1207(6) -0.0336(5) 0.047(3) Uani 1 1 d .
H13 H 0.9648 0.1439 -0.0715 0.057 Uiso 1 1 calc R
C14 C 1.179(2) 0.0848(6) -0.0251(5) 0.051(3) Uani 1 1 d .
H14 H 1.3096 0.0831 -0.0576 0.061 Uiso 1 1 calc R
C15 C 1.2023(19) 0.0514(5) 0.0290(4) 0.040(2) Uani 1 1 d .
H15 H 1.3475 0.0273 0.0342 0.048 Uiso 1 1 calc R
C16 C 0.581(2) 0.3419(5) 0.5350(4) 0.039(2) Uani 1 1 d .
C17 C 0.401(2) 0.2988(5) 0.5380(5) 0.051(3) Uani 1 1 d .
H17 H 0.2921 0.3003 0.5075 0.062 Uiso 1 1 calc R
C18 C 0.384(3) 0.2536(5) 0.5872(6) 0.058(3) Uani 1 1 d .
H18 H 0.2596 0.2257 0.5908 0.070 Uiso 1 1 calc R
C19 C 0.554(3) 0.2501(6) 0.6309(6) 0.060(3) Uani 1 1 d .
H19 H 0.5447 0.2191 0.6630 0.072 Uiso 1 1 calc R
C20 C 0.736(3) 0.2921(6) 0.6272(6) 0.058(3) Uani 1 1 d .
H20 H 0.8481 0.2899 0.6570 0.070 Uiso 1 1 calc R
C21 C 0.751(2) 0.3383(5) 0.5780(5) 0.046(3) Uani 1 1 d .
H21 H 0.8746 0.3663 0.5744 0.055 Uiso 1 1 calc R
C22 C 0.583(2) 0.3890(5) 0.4818(4) 0.039(2) Uani 1 1 d .
C23 C 0.7570(19) 0.4846(5) 0.4360(5) 0.036(2) Uani 1 1 d .
C24 C 0.619(2) 0.4807(5) 0.3776(4) 0.033(2) Uani 1 1 d .
C25 C 0.7456(19) 0.4465(4) 0.3227(4) 0.033(2) Uani 1 1 d .
C26 C 0.739(3) 0.4161(6) 0.2160(5) 0.056(3) Uani 1 1 d .
H26 H 0.6630 0.4178 0.1790 0.067 Uiso 1 1 calc R
C27 C 0.957(3) 0.3836(7) 0.2174(6) 0.073(5) Uani 1 1 d .
H27 H 1.0275 0.3613 0.1815 0.088 Uiso 1 1 calc R
C28 C 1.078(3) 0.3821(6) 0.2697(7) 0.068(4) Uani 1 1 d .
H28 H 1.2311 0.3599 0.2696 0.082 Uiso 1 1 calc R
C29 C 0.968(2) 0.4145(5) 0.3235(5) 0.046(3) Uani 1 1 d .
H29 H 1.0473 0.4141 0.3600 0.056 Uiso 1 1 calc R
C30 C 0.629(2) 0.4467(5) 0.2689(5) 0.049(3) Uani 1 1 d .
H30 H 0.4742 0.4678 0.2687 0.058 Uiso 1 1 calc R
C31 C 0.8929(18) 0.5630(4) 0.1666(4) 0.031(2) Uani 1 1 d .
C32 C 0.679(2) 0.5982(5) 0.1785(4) 0.039(2) Uani 1 1 d .
H32 H 0.5737 0.6034 0.1473 0.047 Uiso 1 1 calc R
C33 C 0.613(2) 0.6273(5) 0.2381(5) 0.046(3) Uani 1 1 d .
H33 H 0.4659 0.6519 0.2468 0.055 Uiso 1 1 calc R
C34 C 0.779(2) 0.6178(5) 0.2842(5) 0.045(3) Uani 1 1 d .
H34 H 0.7384 0.6357 0.3242 0.054 Uiso 1 1 calc R
C35 C 0.995(2) 0.5828(5) 0.2708(5) 0.043(3) Uani 1 1 d .
H35 H 1.1024 0.5769 0.3016 0.052 Uiso 1 1 calc R
C36 C 1.0573(19) 0.5562(5) 0.2124(4) 0.038(2) Uani 1 1 d .
H36 H 1.2087 0.5336 0.2030 0.045 Uiso 1 1 calc R
C37 C 0.969(2) 0.5324(5) 0.1057(5) 0.041(3) Uani 1 1 d .
C38 C 0.7786(19) 0.5230(5) 0.0610(4) 0.036(2) Uani 1 1 d .
C39 C 0.821(2) 0.6275(5) 0.0127(4) 0.040(3) Uani 1 1 d .
C40 C 0.743(2) 0.6737(6) -0.0379(4) 0.046(3) Uani 1 1 d .
C41 C 0.554(2) 0.6651(6) -0.0712(5) 0.057(3) Uani 1 1 d .
H41 H 0.4647 0.6294 -0.0635 0.068 Uiso 1 1 calc R
C42 C 0.494(3) 0.7109(6) -0.1181(7) 0.062(3) Uani 1 1 d .
H42 H 0.3641 0.7059 -0.1414 0.075 Uiso 1 1 calc R
C43 C 0.630(3) 0.7622(6) -0.1285(6) 0.064(4) Uani 1 1 d .
H43 H 0.5961 0.7915 -0.1605 0.077 Uiso 1 1 calc R
C44 C 0.814(3) 0.7717(6) -0.0929(6) 0.067(4) Uani 1 1 d .
H44 H 0.9023 0.8077 -0.0998 0.080 Uiso 1 1 calc R
C45 C 0.868(2) 0.7279(6) -0.0473(6) 0.056(3) Uani 1 1 d .
H45 H 0.9907 0.7346 -0.0222 0.068 Uiso 1 1 calc R
C46 C 0.1936(18) 0.8185(5) 0.2145(4) 0.034(2) Uani 1 1 d .
C47 C 0.042(2) 0.7712(6) 0.2063(5) 0.047(3) Uani 1 1 d .
H47 H -0.1006 0.7666 0.2340 0.057 Uiso 1 1 calc R
C48 C 0.110(3) 0.7300(6) 0.1549(6) 0.058(3) Uani 1 1 d .
H48 H 0.0102 0.6978 0.1477 0.069 Uiso 1 1 calc R
C49 C 0.319(2) 0.7372(6) 0.1159(5) 0.053(3) Uani 1 1 d .
H49 H 0.3608 0.7100 0.0816 0.064 Uiso 1 1 calc R
C50 C 0.472(2) 0.7830(5) 0.1253(6) 0.052(3) Uani 1 1 d .
H50 H 0.6174 0.7864 0.0985 0.062 Uiso 1 1 calc R
C51 C 0.407(2) 0.8249(6) 0.1755(5) 0.050(3) Uani 1 1 d .
H51 H 0.5077 0.8568 0.1823 0.061 Uiso 1 1 calc R
C52 C 0.106(2) 0.8632(5) 0.2676(4) 0.043(3) Uani 1 1 d .
C53 C 0.1519(19) 0.9647(5) 0.3108(4) 0.036(2) Uani 1 1 d .
C54 C -0.065(2) 0.9578(5) 0.3626(5) 0.044(3) Uani 1 1 d .
C55 C -0.0171(14) 0.9329(4) 0.4250(2) 0.044(3) Uani 1 1 d G
C56 C 0.2022(13) 0.8987(4) 0.4344(3) 0.060(3) Uani 1 1 d G
H56 H 0.3223 0.8905 0.4001 0.072 Uiso 1 1 calc R
C57 C 0.2419(14) 0.8767(4) 0.4951(4) 0.072(4) Uani 1 1 d GU
H57 H 0.3885 0.8538 0.5014 0.087 Uiso 1 1 calc R
C58 C 0.0623(18) 0.8889(5) 0.5464(3) 0.076(4) Uani 1 1 d GU
H58 H 0.0888 0.8742 0.5871 0.091 Uiso 1 1 calc R
C59 C -0.1569(16) 0.9231(5) 0.5370(3) 0.080(4) Uani 1 1 d GU
H59 H -0.2771 0.9313 0.5713 0.096 Uiso 1 1 calc R
C60 C -0.1966(13) 0.9451(4) 0.4763(3) 0.064(3) Uani 1 1 d GU
H60 H -0.3433 0.9680 0.4700 0.077 Uiso 1 1 calc R
N1 N 0.7210(17) 0.0530(4) 0.2249(4) 0.044(2) Uani 1 1 d .
H1A H 0.5858 0.0476 0.2488 0.052 Uiso 1 1 calc R
N2 N 0.7321(17) 0.4387(4) 0.4823(3) 0.041(2) Uani 1 1 d .
H2A H 0.8149 0.4408 0.5141 0.049 Uiso 1 1 calc R
N3 N 0.7078(17) 0.5712(4) 0.0213(4) 0.041(2) Uani 1 1 d .
H3A H 0.5858 0.5661 0.0005 0.050 Uiso 1 1 calc R
N4 N 0.2253(16) 0.9178(4) 0.2695(4) 0.037(2) Uani 1 1 d .
H4A H 0.3543 0.9222 0.2429 0.044 Uiso 1 1 calc R
O1 O 1.0311(18) 0.1169(5) 0.1982(3) 0.067(3) Uani 1 1 d .
O2 O 0.7171(15) -0.0440(4) 0.1858(3) 0.049(2) Uani 1 1 d .
O3 O 1.2188(17) -0.0155(5) 0.1446(4) 0.066(3) Uani 1 1 d .
O4 O 0.4643(16) 0.3846(4) 0.4374(3) 0.053(2) Uani 1 1 d .
O5 O 0.8746(15) 0.5301(4) 0.4401(3) 0.050(2) Uani 1 1 d .
O6 O 0.4346(15) 0.5146(4) 0.3772(3) 0.0491(19) Uani 1 1 d .
O7 O 1.1655(18) 0.5065(5) 0.0920(4) 0.074(3) Uani 1 1 d .
O8 O 0.6946(16) 0.4725(4) 0.0608(3) 0.052(2) Uani 1 1 d .
O9 O 0.9814(18) 0.6378(5) 0.0450(4) 0.070(3) Uani 1 1 d .
O10 O -0.0587(17) 0.8507(4) 0.3086(3) 0.064(3) Uani 1 1 d .
O11 O 0.2462(16) 1.0153(4) 0.3072(3) 0.052(2) Uani 1 1 d .
O12 O -0.2555(19) 0.9841(5) 0.3517(4) 0.077(3) Uani 1 1 d .

loop_
_atom_site_aniso_label
_atom_site_aniso_U_11
_atom_site_aniso_U_22
_atom_site_aniso_U_33
_atom_site_aniso_U_23
_atom_site_aniso_U_13
_atom_site_aniso_U_12
C1 0.117(10) 0.095(9) 0.107(9) -0.019(7) 0.014(8) -0.041(8)
C2 0.134(11) 0.110(10) 0.125(10) -0.023(8) 0.005(8) -0.023(8)
C3 0.098(9) 0.071(7) 0.074(7) -0.009(6) 0.004(7) -0.019(7)
C4 0.117(10) 0.097(9) 0.119(9) -0.019(8) 0.013(8) -0.028(8)
C5 0.097(9) 0.092(8) 0.100(8) -0.034(7) 0.011(7) -0.025(7)
C6 0.080(9) 0.039(6) 0.038(6) 0.010(5) -0.015(6) -0.032(6)
C7 0.074(9) 0.047(7) 0.036(6) 0.003(5) -0.016(6) -0.030(6)
C8 0.039(6) 0.033(6) 0.033(5) 0.005(4) -0.011(4) -0.014(5)
C9 0.046(7) 0.035(5) 0.028(5) 0.009(4) -0.012(4) -0.009(5)
C10 0.033(6) 0.045(6) 0.022(4) 0.004(4) -0.005(4) -0.019(5)
C11 0.038(6) 0.057(7) 0.032(5) 0.000(5) 0.000(4) -0.012(5)
C12 0.043(7) 0.075(9) 0.047(6) 0.009(6) -0.015(5) -0.011(6)
C13 0.053(8) 0.057(7) 0.036(6) 0.017(5) -0.014(5) -0.023(6)
C14 0.056(8) 0.068(8) 0.030(5) 0.010(5) 0.006(5) -0.027(6)
C15 0.032(6) 0.058(7) 0.033(5) -0.002(5) -0.004(4) -0.022(5)
C16 0.039(6) 0.045(6) 0.033(5) -0.007(4) 0.003(4) -0.004(5)
C17 0.057(8) 0.051(7) 0.049(6) -0.001(5) -0.011(5) -0.019(6)
C18 0.073(9) 0.039(7) 0.057(7) 0.009(5) 0.015(7) -0.012(6)
C19 0.070(9) 0.058(8) 0.050(7) 0.010(6) 0.005(6) -0.014(7)
C20 0.065(9) 0.057(8) 0.051(7) 0.007(6) -0.001(6) 0.005(6)
C21 0.050(7) 0.053(7) 0.036(5) -0.004(5) -0.006(5) -0.008(5)
C22 0.043(6) 0.045(6) 0.031(5) -0.005(4) -0.004(5) -0.021(5)
C23 0.035(6) 0.038(6) 0.039(5) -0.005(4) -0.007(4) -0.016(5)
C24 0.043(7) 0.033(5) 0.022(4) 0.000(4) -0.001(4) -0.008(5)
C25 0.044(6) 0.027(5) 0.029(5) 0.003(4) -0.007(4) -0.004(4)
C26 0.085(11) 0.049(7) 0.034(6) -0.009(5) 0.002(6) -0.012(7)
C27 0.106(13) 0.075(10) 0.036(7) -0.018(6) 0.025(7) -0.037(9)
C28 0.046(8) 0.063(9) 0.090(10) -0.020(7) 0.024(7) -0.014(6)
C29 0.044(7) 0.045(7) 0.048(6) 0.004(5) -0.003(5) 0.005(5)
C30 0.062(8) 0.059(7) 0.031(5) 0.001(5) -0.012(5) -0.037(6)
C31 0.036(6) 0.035(5) 0.021(4) 0.000(4) -0.003(4) -0.007(4)
C32 0.047(7) 0.053(6) 0.020(4) 0.002(4) -0.012(4) -0.007(5)
C33 0.041(6) 0.066(8) 0.029(5) -0.015(5) 0.006(4) -0.005(5)
C34 0.059(8) 0.049(7) 0.029(5) -0.007(4) -0.009(5) -0.012(6)
C35 0.059(8) 0.037(6) 0.040(6) -0.005(4) -0.025(5) -0.011(5)
C36 0.033(6) 0.050(6) 0.032(5) -0.003(4) -0.006(4) -0.015(5)
C37 0.034(7) 0.052(7) 0.037(5) -0.014(5) 0.002(5) -0.005(5)
C38 0.032(6) 0.044(6) 0.033(5) -0.004(4) 0.001(4) -0.008(5)
C39 0.051(7) 0.050(6) 0.020(5) -0.004(4) -0.001(4) -0.024(5)
C40 0.056(7) 0.068(8) 0.018(4) -0.010(4) 0.001(4) -0.027(6)
C41 0.066(9) 0.058(8) 0.050(7) 0.002(5) -0.006(6) -0.036(6)
C42 0.059(8) 0.053(8) 0.079(9) 0.008(6) -0.018(7) -0.020(6)
C43 0.083(10) 0.042(7) 0.065(8) 0.010(6) -0.003(7) 0.003(7)
C44 0.078(10) 0.066(9) 0.062(8) 0.016(6) -0.011(7) -0.048(8)
C45 0.062(8) 0.054(7) 0.058(7) 0.007(6) -0.008(6) -0.035(6)
C46 0.035(6) 0.043(6) 0.027(5) 0.007(4) -0.007(4) -0.023(5)
C47 0.049(7) 0.067(8) 0.030(5) 0.003(5) -0.008(5) -0.028(6)
C48 0.072(9) 0.053(7) 0.053(7) -0.004(5) -0.010(6) -0.030(6)
C49 0.063(8) 0.058(8) 0.041(6) -0.006(5) -0.010(6) -0.013(6)
C50 0.049(7) 0.043(7) 0.065(7) -0.012(5) -0.001(6) -0.010(5)
C51 0.053(7) 0.063(8) 0.040(6) -0.002(5) -0.010(5) -0.028(6)
C52 0.053(7) 0.055(7) 0.023(5) 0.008(4) -0.008(5) -0.024(6)
C53 0.044(6) 0.037(6) 0.030(5) 0.000(4) -0.007(4) -0.015(5)
C54 0.041(7) 0.052(7) 0.036(6) -0.002(5) -0.002(5) 0.000(5)
C55 0.050(7) 0.049(7) 0.032(5) 0.004(4) 0.004(5) -0.012(5)
C56 0.073(9) 0.076(9) 0.033(6) -0.002(5) -0.001(6) -0.019(7)
C57 0.077(8) 0.085(8) 0.058(6) 0.011(6) -0.020(6) -0.010(6)
C58 0.093(8) 0.090(8) 0.047(6) 0.013(6) -0.010(6) -0.028(7)
C59 0.089(8) 0.100(8) 0.047(6) 0.003(6) 0.009(6) -0.018(7)
C60 0.063(7) 0.076(7) 0.051(6) -0.001(5) 0.006(5) -0.018(6)
N1 0.042(5) 0.050(5) 0.039(5) 0.000(4) 0.012(4) -0.030(4)
N2 0.054(6) 0.051(5) 0.022(4) 0.003(3) -0.014(4) -0.026(4)
N3 0.048(6) 0.054(6) 0.028(4) -0.005(4) -0.010(4) -0.028(4)
N4 0.038(5) 0.043(5) 0.029(4) 0.000(3) 0.003(4) -0.021(4)
O1 0.077(6) 0.094(7) 0.034(4) 0.000(4) 0.003(4) -0.056(5)
O2 0.054(5) 0.059(5) 0.036(4) -0.003(3) 0.001(3) -0.024(4)
O3 0.053(6) 0.091(7) 0.051(5) 0.034(4) -0.007(4) -0.002(5)
O4 0.066(5) 0.070(5) 0.031(4) 0.009(3) -0.018(4) -0.037(4)
O5 0.062(5) 0.053(5) 0.039(4) 0.002(3) -0.012(4) -0.027(4)
O6 0.049(5) 0.062(5) 0.035(4) -0.006(3) -0.007(3) 0.004(4)
O7 0.055(6) 0.109(8) 0.054(5) -0.037(5) -0.006(4) 0.014(5)
O8 0.064(6) 0.054(5) 0.042(4) -0.002(3) -0.012(4) -0.027(4)
O9 0.083(7) 0.097(7) 0.041(4) 0.014(4) -0.029(4) -0.058(6)
O10 0.068(6) 0.087(6) 0.038(4) -0.003(4) 0.015(4) -0.050(5)
O11 0.071(6) 0.053(5) 0.034(4) -0.006(3) 0.000(4) -0.019(4)
O12 0.063(7) 0.112(8) 0.052(5) 0.019(5) 0.003(4) 0.005(6)

loop_
_atom_type_symbol
_atom_type_description
_atom_type_scat_dispersion_real
_atom_type_scat_dispersion_imag
_atom_type_scat_source
C C 0.0033 0.0016 'International Tables Vol C Tables 4.2.6.8 and 6.1.1.4'
H H 0.0000 0.0000 'International Tables Vol C Tables 4.2.6.8 and 6.1.1.4'
N N 0.0061 0.0033 'International Tables Vol C Tables 4.2.6.8 and 6.1.1.4'
O O 0.0106 0.0060 'International Tables Vol C Tables 4.2.6.8 and 6.1.1.4'

loop_
_geom_angle_atom_site_label_1
_geom_angle_atom_site_label_2
_geom_angle_atom_site_label_3
_geom_angle
C2 C1 C6 120.0
C2 C1 H1 120.0
C6 C1 H1 120.0
C1 C2 C3 120.0
C1 C2 H2 120.0
C3 C2 H2 120.0
C4 C3 C2 120.0
C4 C3 H3 120.0
C2 C3 H3 120.0
C5 C4 C3 120.0
C5 C4 H4 120.0
C3 C4 H4 120.0
C4 C5 C6 120.0
C4 C5 H5 120.0
C6 C5 H5 120.0
C5 C6 C1 120.0
C5 C6 C7 123.0(7)
C1 C6 C7 117.0(7)
O1 C7 N1 119.0(11)
O1 C7 C6 121.6(10)
N1 C7 C6 119.4(10)
O2 C8 N1 121.3(9)
O2 C8 C9 118.7(9)
N1 C8 C9 120.0(8)
O3 C9 C10 123.6(9)
O3 C9 C8 116.4(8)
C10 C9 C8 119.3(9)
C11 C10 C15 118.5(9)
C11 C10 C9 123.9(9)
C15 C10 C9 117.6(9)
C10 C11 C12 120.3(10)
C10 C11 H11 119.9
C12 C11 H11 119.9
C13 C12 C11 118.9(11)
C13 C12 H12 120.5
C11 C12 H12 120.5
C12 C13 C14 121.4(10)
C12 C13 H13 119.3
C14 C13 H13 119.3
C15 C14 C13 121.8(10)
C15 C14 H14 119.1
C13 C14 H14 119.1
C14 C15 C10 119.0(11)
C14 C15 H15 120.5
C10 C15 H15 120.5
C21 C16 C17 121.0(10)
C21 C16 C22 123.2(10)
C17 C16 C22 115.8(9)
C16 C17 C18 119.3(11)
C16 C17 H17 120.3
C18 C17 H17 120.3
C19 C18 C17 119.8(12)
C19 C18 H18 120.1
C17 C18 H18 120.1
C20 C19 C18 120.9(11)
C20 C19 H19 119.5
C18 C19 H19 119.5
C19 C20 C21 119.1(12)
C19 C20 H20 120.4
C21 C20 H20 120.4
C16 C21 C20 119.8(11)
C16 C21 H21 120.1
C20 C21 H21 120.1
O4 C22 N2 119.3(9)
O4 C22 C16 122.7(9)
N2 C22 C16 118.0(9)
O5 C23 N2 122.8(9)
O5 C23 C24 118.1(9)
N2 C23 C24 119.0(8)
O6 C24 C25 124.7(9)
O6 C24 C23 116.6(8)
C25 C24 C23 117.6(9)
C29 C25 C30 120.0(10)
C29 C25 C24 122.5(9)
C30 C25 C24 117.5(10)
C27 C26 C30 119.7(12)
C27 C26 H26 120.1
C30 C26 H26 120.1
C26 C27 C28 121.9(12)
C26 C27 H27 119.0
C28 C27 H27 119.0
C27 C28 C29 118.4(14)
C27 C28 H28 120.8
C29 C28 H28 120.8
C25 C29 C28 119.8(12)
C25 C29 H29 120.1
C28 C29 H29 120.1
C26 C30 C25 120.1(13)
C26 C30 H30 120.0
C25 C30 H30 120.0
C32 C31 C36 120.5(8)
C32 C31 C37 122.3(9)
C36 C31 C37 117.2(9)
C31 C32 C33 120.5(9)
C31 C32 H32 119.8
C33 C32 H32 119.8
C32 C33 C34 117.8(10)
C32 C33 H33 121.1
C34 C33 H33 121.1
C35 C34 C33 120.7(9)
C35 C34 H34 119.6
C33 C34 H34 119.6
C34 C35 C36 120.4(10)
C34 C35 H35 119.8
C36 C35 H35 119.8
C35 C36 C31 120.1(10)
C35 C36 H36 120.0
C31 C36 H36 120.0
O7 C37 C31 123.3(10)
O7 C37 C38 116.3(9)
C31 C37 C38 119.6(9)
O8 C38 N3 120.7(9)
O8 C38 C37 118.7(9)
N3 C38 C37 120.7(9)
O9 C39 N3 119.6(10)
O9 C39 C40 122.3(9)
N3 C39 C40 118.1(9)
C41 C40 C45 120.3(11)
C41 C40 C39 123.2(10)
C45 C40 C39 116.4(10)
C40 C41 C42 119.4(11)
C40 C41 H41 120.3
C42 C41 H41 120.3
C43 C42 C41 118.7(12)
C43 C42 H42 120.6
C41 C42 H42 120.6
C42 C43 C44 121.4(12)
C42 C43 H43 119.3
C44 C43 H43 119.3
C45 C44 C43 119.3(11)
C45 C44 H44 120.4
C43 C44 H44 120.4
C44 C45 C40 120.7(12)
C44 C45 H45 119.6
C40 C45 H45 119.6
C51 C46 C47 121.7(10)
C51 C46 C52 122.4(9)
C47 C46 C52 115.8(9)
C46 C47 C48 118.0(10)
C46 C47 H47 121.0
C48 C47 H47 121.0
C49 C48 C47 119.9(11)
C49 C48 H48 120.1
C47 C48 H48 120.1
C48 C49 C50 121.8(11)
C48 C49 H49 119.1
C50 C49 H49 119.1
C49 C50 C51 119.2(11)
C49 C50 H50 120.4
C51 C50 H50 120.4
C46 C51 C50 119.3(10)
C46 C51 H51 120.3
C50 C51 H51 120.3
O10 C52 N4 121.3(10)
O10 C52 C46 121.3(9)
N4 C52 C46 117.4(8)
O11 C53 N4 122.0(9)
O11 C53 C54 117.1(9)
N4 C53 C54 120.8(9)
O12 C54 C55 124.1(10)
O12 C54 C53 115.6(9)
C55 C54 C53 118.8(9)
C56 C55 C60 120.0
C56 C55 C54 122.0(6)
C60 C55 C54 118.0(6)
C57 C56 C55 120.0
C57 C56 H56 120.0
C55 C56 H56 120.0
C56 C57 C58 120.0
C56 C57 H57 120.0
C58 C57 H57 120.0
C57 C58 C59 120.0
C57 C58 H58 120.0
C59 C58 H58 120.0
C60 C59 C58 120.0
C60 C59 H59 120.0
C58 C59 H59 120.0
C59 C60 C55 120.0
C59 C60 H60 120.0
C55 C60 H60 120.0
C8 N1 C7 125.0(9)
C8 N1 H1A 117.5
C7 N1 H1A 117.5
C23 N2 C22 124.4(8)
C23 N2 H2A 117.8
C22 N2 H2A 117.8
C38 N3 C39 123.6(9)
C38 N3 H3A 118.2
C39 N3 H3A 118.2
C53 N4 C52 123.7(9)
C53 N4 H4A 118.2
C52 N4 H4A 118.2

loop_
_geom_bond_atom_site_label_1
_geom_bond_atom_site_label_2
_geom_bond_distance
C1 C2 1.3900
C1 C6 1.3900
C1 H1 0.9300
C2 C3 1.3900
C2 H2 0.9300
C3 C4 1.3900
C3 H3 0.9300
C4 C5 1.3900
C4 H4 0.9300
C5 C6 1.3900
C5 H5 0.9300
C6 C7 1.439(14)
C7 O1 1.256(15)
C7 N1 1.368(13)
C8 O2 1.207(11)
C8 N1 1.344(13)
C8 C9 1.517(14)
C9 O3 1.208(13)
C9 C10 1.458(13)
C10 C11 1.364(15)
C10 C15 1.420(14)
C11 C12 1.404(15)
C11 H11 0.9300
C12 C13 1.338(17)
C12 H12 0.9300
C13 C14 1.345(17)
C13 H13 0.9300
C14 C15 1.340(15)
C14 H14 0.9300
C15 H15 0.9300
C16 C21 1.378(15)
C16 C17 1.387(15)
C16 C22 1.480(15)
C17 C18 1.392(16)
C17 H17 0.9300
C18 C19 1.388(19)
C18 H18 0.9300
C19 C20 1.382(19)
C19 H19 0.9300
C20 C21 1.404(16)
C20 H20 0.9300
C21 H21 0.9300
C22 O4 1.216(12)
C22 N2 1.379(13)
C23 O5 1.207(11)
C23 N2 1.359(13)
C23 C24 1.532(13)
C24 O6 1.198(12)
C24 C25 1.456(13)
C25 C29 1.354(15)
C25 C30 1.372(14)
C26 C27 1.34(2)
C26 C30 1.357(16)
C26 H26 0.9300
C27 C28 1.36(2)
C27 H27 0.9300
C28 C29 1.391(17)
C28 H28 0.9300
C29 H29 0.9300
C30 H30 0.9300
C31 C32 1.342(15)
C31 C36 1.401(14)
C31 C37 1.454(13)
C32 C33 1.410(14)
C32 H32 0.9300
C33 C34 1.412(16)
C33 H33 0.9300
C34 C35 1.356(16)
C34 H34 0.9300
C35 C36 1.362(14)
C35 H35 0.9300
C36 H36 0.9300
C37 O7 1.181(14)
C37 C38 1.520(15)
C38 O8 1.192(12)
C38 N3 1.363(14)
C39 O9 1.215(13)
C39 N3 1.378(13)
C39 C40 1.508(16)
C40 C41 1.347(16)
C40 C45 1.375(15)
C41 C42 1.415(18)
C41 H41 0.9300
C42 C43 1.356(18)
C42 H42 0.9300
C43 C44 1.365(19)
C43 H43 0.9300
C44 C45 1.359(18)
C44 H44 0.9300
C45 H45 0.9300
C46 C51 1.362(16)
C46 C47 1.373(14)
C46 C52 1.492(15)
C47 C48 1.407(16)
C47 H47 0.9300
C48 C49 1.349(18)
C48 H48 0.9300
C49 C50 1.359(17)
C49 H49 0.9300
C50 C51 1.392(16)
C50 H50 0.9300
C51 H51 0.9300
C52 O10 1.217(12)
C52 N4 1.368(12)
C53 O11 1.216(11)
C53 N4 1.341(13)
C53 C54 1.532(15)
C54 O12 1.191(14)
C54 C55 1.454(12)
C55 C56 1.3900
C55 C60 1.3900
C56 C57 1.3900
C56 H56 0.9300
C57 C58 1.3900
C57 H57 0.9300
C58 C59 1.3900
C58 H58 0.9300
C59 C60 1.3900
C59 H59 0.9300
C60 H60 0.9300
N1 H1A 0.8600
N2 H2A 0.8600
N3 H3A 0.8600
N4 H4A 0.8600

loop_
_geom_torsion_atom_site_label_1
_geom_torsion_atom_site_label_2
_geom_torsion_atom_site_label_3
_geom_torsion_atom_site_label_4
_geom_torsion
C6 C1 C2 C3 0.0
C1 C2 C3 C4 0.0
C2 C3 C4 C5 0.0
C3 C4 C5 C6 0.0
C4 C5 C6 C1 0.0
C4 C5 C6 C7 179.6(10)
C2 C1 C6 C5 0.0
C2 C1 C6 C7 -179.6(9)
C5 C6 C7 O1 178.4(10)
C1 C6 C7 O1 -2.0(14)
C5 C6 C7 N1 -0.7(14)
C1 C6 C7 N1 178.9(9)
O2 C8 C9 O3 -68.3(13)
N1 C8 C9 O3 110.7(12)
O2 C8 C9 C10 102.1(11)
N1 C8 C9 C10 -79.0(12)
O3 C9 C10 C11 -179.0(11)
C8 C9 C10 C11 11.4(14)
O3 C9 C10 C15 1.2(15)
C8 C9 C10 C15 -168.4(9)
C15 C10 C11 C12 0.4(15)
C9 C10 C11 C12 -179.4(10)
C10 C11 C12 C13 -0.8(17)
C11 C12 C13 C14 1.2(18)
C12 C13 C14 C15 -1.3(18)
C13 C14 C15 C10 0.9(17)
C11 C10 C15 C14 -0.4(15)
C9 C10 C15 C14 179.4(9)
C21 C16 C17 C18 3.4(17)
C22 C16 C17 C18 -179.1(10)
C16 C17 C18 C19 -2.9(18)
C17 C18 C19 C20 1.6(19)
C18 C19 C20 C21 -0.9(19)
C17 C16 C21 C20 -2.7(16)
C22 C16 C21 C20 -179.9(10)
C19 C20 C21 C16 1.4(17)
C21 C16 C22 O4 165.7(11)
C17 C16 C22 O4 -11.7(16)
C21 C16 C22 N2 -12.5(15)
C17 C16 C22 N2 170.1(10)
O5 C23 C24 O6 -75.8(13)
N2 C23 C24 O6 100.9(11)
O5 C23 C24 C25 92.4(12)
N2 C23 C24 C25 -90.9(11)
O6 C24 C25 C29 172.5(10)
C23 C24 C25 C29 5.4(14)
O6 C24 C25 C30 -8.6(15)
C23 C24 C25 C30 -175.7(8)
C30 C26 C27 C28 -3(2)
C26 C27 C28 C29 1(2)
C30 C25 C29 C28 0.3(16)
C24 C25 C29 C28 179.2(10)
C27 C28 C29 C25 -0.1(18)
C27 C26 C30 C25 2.8(17)
C29 C25 C30 C26 -1.7(15)
C24 C25 C30 C26 179.4(10)
C36 C31 C32 C33 -2.0(15)
C37 C31 C32 C33 -179.7(10)
C31 C32 C33 C34 -0.3(16)
C32 C33 C34 C35 1.2(16)
C33 C34 C35 C36 0.1(16)
C34 C35 C36 C31 -2.3(15)
C32 C31 C36 C35 3.3(15)
C37 C31 C36 C35 -178.8(9)
C32 C31 C37 O7 172.4(12)
C36 C31 C37 O7 -5.4(16)
C32 C31 C37 C38 -17.9(15)
C36 C31 C37 C38 164.2(9)
O7 C37 C38 O8 72.4(14)
C31 C37 C38 O8 -98.0(12)
O7 C37 C38 N3 -106.9(13)
C31 C37 C38 N3 82.7(12)
O9 C39 C40 C41 -175.5(12)
N3 C39 C40 C41 5.7(16)
O9 C39 C40 C45 2.0(16)
N3 C39 C40 C45 -176.8(10)
C45 C40 C41 C42 2.9(19)
C39 C40 C41 C42 -179.7(11)
C40 C41 C42 C43 0(2)
C41 C42 C43 C44 -3(2)
C42 C43 C44 C45 2(2)
C43 C44 C45 C40 2(2)
C41 C40 C45 C44 -4.0(19)
C39 C40 C45 C44 178.5(12)
C51 C46 C47 C48 -1.8(16)
C52 C46 C47 C48 176.7(10)
C46 C47 C48 C49 0.8(18)
C47 C48 C49 C50 1(2)
C48 C49 C50 C51 -2(2)
C47 C46 C51 C50 1.0(17)
C52 C46 C51 C50 -177.3(10)
C49 C50 C51 C46 0.8(18)
C51 C46 C52 O10 -166.7(11)
C47 C46 C52 O10 14.9(15)
C51 C46 C52 N4 11.0(15)
C47 C46 C52 N4 -167.5(9)
O11 C53 C54 O12 76.3(14)
N4 C53 C54 O12 -100.6(13)
O11 C53 C54 C55 -90.5(12)
N4 C53 C54 C55 92.5(12)
O12 C54 C55 C56 175.5(10)
C53 C54 C55 C56 -18.8(12)
O12 C54 C55 C60 -5.5(16)
C53 C54 C55 C60 160.1(8)
C60 C55 C56 C57 0.0
C54 C55 C56 C57 178.9(9)
C55 C56 C57 C58 0.0
C56 C57 C58 C59 0.0
C57 C58 C59 C60 0.0
C58 C59 C60 C55 0.0
C56 C55 C60 C59 0.0
C54 C55 C60 C59 -179.0(9)
O2 C8 N1 C7 172.5(10)
C9 C8 N1 C7 -6.5(15)
O1 C7 N1 C8 -2.0(17)
C6 C7 N1 C8 177.1(9)
O5 C23 N2 C22 174.3(10)
C24 C23 N2 C22 -2.3(15)
O4 C22 N2 C23 0.2(16)
C16 C22 N2 C23 178.5(10)
O8 C38 N3 C39 -170.8(9)
C37 C38 N3 C39 8.5(14)
O9 C39 N3 C38 -5.5(16)
C40 C39 N3 C38 173.3(9)
O11 C53 N4 C52 -172.4(10)
C54 C53 N4 C52 4.4(14)
O10 C52 N4 C53 -8.9(16)
C46 C52 N4 C53 173.5(9)
